data_2234194
loop_
_publ_author_name
'Nowakowska, Monika'
'Gamble, Caryn'
'Levendis, Demetrius C.'

_publ_section_title
;
 Bis(adamantan-1-aminium) carbonate
;
_journal_coeditor_code GK2467
_journal_issue 4
_journal_name_full 'Acta Crystallographica Section E'
_journal_page_first o1159
_journal_paper_doi 10.1107/S1600536812011828
_journal_volume 68
_journal_year 2012
_chemical_formula_iupac '2C10 H18 N +, C O3 2-'
_chemical_formula_moiety '2(C10 H18 N +), C O3 2-'
_chemical_formula_sum 'C21 H36 N2 O3'
_chemical_formula_weight 364.52
_chemical_name_systematic 'Bis(adamantan-1-aminium) carbonate'
_space_group_IT_number 165
_symmetry_cell_setting trigonal
_symmetry_space_group_name_Hall '-P 3 2"c'
_symmetry_space_group_name_H-M 'P -3 c 1'
_atom_sites_solution_hydrogens geom
_atom_sites_solution_primary direct
_atom_sites_solution_secondary difmap
_cell_angle_alpha 90
_cell_angle_beta 90
_cell_angle_gamma 120
_cell_formula_units_Z 2
_cell_length_a 6.4340(6)
_cell_length_b 6.4340(6)
_cell_length_c 25.474(2)
_cell_measurement_reflns_used 819
_cell_measurement_temperature 173(2)
_cell_measurement_theta_max 25.78
_cell_measurement_theta_min 3.2
_cell_volume 913.25(14)
_computing_cell_refinement 'SAINT-Plus (Bruker, 2005)'
_computing_data_collection 'APEX2 (Bruker, 2005)'
_computing_data_reduction 'SAINT-Plus and XPREP (Bruker 2005)'
_computing_molecular_graphics
;
ORTEP-3 for Windows (Farrugia, 1997), Mercury (Macrae <i>et al.</i>,
2008) and
PLATON (Spek, 2009)
;
_computing_publication_material
;
WinGX (Farrugia, 1999) and PLATON (Spek, 2009)
;
_computing_structure_refinement 'SHELXL97 (Sheldrick, 2008)'
_computing_structure_solution 'SHELXS97 (Sheldrick, 2008)'
_diffrn_ambient_temperature 173(2)
_diffrn_measured_fraction_theta_full 1
_diffrn_measured_fraction_theta_max 1
_diffrn_measurement_device_type 'Bruker APEXII CCD'
_diffrn_measurement_method '\f and \w scans'
_diffrn_radiation_monochromator graphite
_diffrn_radiation_type MoK\a
_diffrn_radiation_wavelength 0.71069
_diffrn_reflns_av_R_equivalents 0.0616
_diffrn_reflns_limit_h_max 5
_diffrn_reflns_limit_h_min -8
_diffrn_reflns_limit_k_max 8
_diffrn_reflns_limit_k_min -2
_diffrn_reflns_limit_l_max 31
_diffrn_reflns_limit_l_min -31
_diffrn_reflns_number 3187
_diffrn_reflns_theta_full 26.35
_diffrn_reflns_theta_max 26.35
_diffrn_reflns_theta_min 1.6
_diffrn_standards_number 0
_exptl_absorpt_coefficient_mu 0.088
_exptl_absorpt_correction_type none
_exptl_crystal_colour colourless
_exptl_crystal_density_diffrn 1.326
_exptl_crystal_density_method 'not measured'
_exptl_crystal_description prism
_exptl_crystal_F_000 400
_exptl_crystal_size_max 0.30
_exptl_crystal_size_mid 0.22
_exptl_crystal_size_min 0.08
_refine_diff_density_max 0.223
_refine_diff_density_min -0.181
_refine_ls_extinction_method none
_refine_ls_goodness_of_fit_ref 1.077
_refine_ls_hydrogen_treatment mixed
_refine_ls_matrix_type full
_refine_ls_number_parameters 45
_refine_ls_number_reflns 629
_refine_ls_number_restraints 0
_refine_ls_restrained_S_all 1.077
_refine_ls_R_factor_all 0.0543
_refine_ls_R_factor_gt 0.042
_refine_ls_shift/su_max 0
_refine_ls_shift/su_mean 0
_refine_ls_structure_factor_coef Fsqd
_refine_ls_weighting_details 'calc w=1/[\s^2^(Fo^2^)+(0.0587P)^2^+0.0100P] where P=(Fo^2^+2Fc^2^)/3'
_refine_ls_weighting_scheme calc
_refine_ls_wR_factor_gt 0.1013
_refine_ls_wR_factor_ref 0.1072
_reflns_number_gt 493
_reflns_number_total 629
_reflns_threshold_expression I>2sigma(I)
_cod_data_source_file gk2467.cif
_cod_data_source_block I
_cod_database_code 2234194
_cod_database_fobs_code 2234194

loop_
_symmetry_equiv_pos_as_xyz
'x, y, z'
'-y, x-y, z'
'-x+y, -x, z'
'x-y, -y, -z+1/2'
'-x, -x+y, -z+1/2'
'y, x, -z+1/2'
'-x, -y, -z'
'y, -x+y, -z'
'x-y, x, -z'
'-x+y, y, z-1/2'
'x, x-y, z-1/2'
'-y, -x, z-1/2'

loop_
_atom_site_type_symbol
_atom_site_label
_atom_site_fract_x
_atom_site_fract_y
_atom_site_fract_z
_atom_site_U_iso_or_equiv
_atom_site_adp_type
_atom_site_calc_flag
_atom_site_refinement_flags
_atom_site_occupancy
_atom_site_symmetry_multiplicity
C C1 0.6667 0.3333 0.16486(9) 0.0236(6) Uani d S 1 3
C C2 0.9213(2) 0.5034(2) 0.14518(6) 0.0278(4) Uani d . 1 1
H H2A 1.032 0.4505 0.1584 0.033 Uiso calc R 1 1
H H2B 0.977 0.6678 0.1583 0.033 Uiso calc R 1 1
C C3 0.9215(2) 0.5033(3) 0.08498(6) 0.0309(4) Uani d . 1 1
H H3 1.0877 0.614 0.0719 0.037 Uiso calc R 1 1
C C4 0.8365(3) 0.2482(3) 0.06502(6) 0.0346(4) Uani d . 1 1
H H4A 0.838 0.2474 0.0262 0.042 Uiso calc R 1 1
H H4B 0.9464 0.1932 0.0777 0.042 Uiso calc R 1 1
C C5 0 0 0.25 0.0219(7) Uani d S 1 6
N N1 0.6667 0.3333 0.22372(8) 0.0278(5) Uani d S 1 3
O O1 0 0.1993(2) 0.25 0.0343(4) Uani d S 1 2
H H1 0.732(4) 0.502(3) 0.2358(7) 0.060(5) Uiso d . 1 1

loop_
_atom_site_aniso_label
_atom_site_aniso_U_11
_atom_site_aniso_U_22
_atom_site_aniso_U_33
_atom_site_aniso_U_12
_atom_site_aniso_U_13
_atom_site_aniso_U_23
C1 0.0198(8) 0.0198(8) 0.0312(12) 0.0099(4) 0 0
C2 0.0195(8) 0.0205(7) 0.0415(9) 0.0087(6) -0.0018(6) -0.0014(6)
C3 0.0217(8) 0.0262(8) 0.0404(9) 0.0085(6) 0.0061(6) 0.0039(6)
C4 0.0317(9) 0.0350(9) 0.0397(8) 0.0185(8) 0.0055(6) -0.0016(7)
C5 0.0214(10) 0.0214(10) 0.0228(15) 0.0107(5) 0 0
N1 0.0253(7) 0.0253(7) 0.0328(11) 0.0127(3) 0 0
O1 0.0299(8) 0.0221(6) 0.0536(10) 0.0149(4) -0.0091(7) -0.0045(3)

loop_
_atom_type_symbol
_atom_type_description
_atom_type_scat_dispersion_real
_atom_type_scat_dispersion_imag
_atom_type_scat_source
C C 0.0033 0.0016 'International Tables Vol C Tables 4.2.6.8 and 6.1.1.4'
H H 0 0 'International Tables Vol C Tables 4.2.6.8 and 6.1.1.4'
N N 0.0061 0.0033 'International Tables Vol C Tables 4.2.6.8 and 6.1.1.4'
O O 0.0106 0.006 'International Tables Vol C Tables 4.2.6.8 and 6.1.1.4'

loop_
_geom_angle_atom_site_label_1
_geom_angle_atom_site_label_2
_geom_angle_atom_site_label_3
_geom_angle_site_symmetry_1
_geom_angle
N1 C1 C2 . 109.13(9)
C2 C1 C2 3_665 109.81(9)
C1 C2 C3 . 109.18(12)
C1 C2 H2A . 109.8
C3 C2 H2A . 109.8
C1 C2 H2B . 109.8
C3 C2 H2B . 109.8
H2A C2 H2B . 108.3
C4 C3 C2 2_655 109.29(11)
C4 C3 C4 2_655 109.58(14)
C2 C3 C4 . 109.40(12)
C2 C3 H3 . 109.5
C4 C3 H3 . 109.5
C3 C4 C3 3_665 109.57(13)
C3 C4 H4A . 109.8
C3 C4 H4B . 109.8
H4A C4 H4B . 108.2
O1 C5 O1 2 120
C1 N1 H1 . 107.9(11)

loop_
_geom_bond_atom_site_label_1
_geom_bond_atom_site_label_2
_geom_bond_site_symmetry_2
_geom_bond_distance
C1 N1 . 1.500(3)
C1 C2 . 1.5295(14)
C2 C3 . 1.5335(19)
C2 H2A . 0.99
C2 H2B . 0.99
C3 C4 2_655 1.532(2)
C3 C4 . 1.534(2)
C3 H3 . 1
C4 H4A . 0.99
C4 H4B . 0.99
C5 O1 . 1.2820(13)
N1 H1 . 0.999(16)

loop_
_geom_hbond_atom_site_label_D
_geom_hbond_atom_site_label_H
_geom_hbond_atom_site_label_A
_geom_hbond_site_symmetry_A
_geom_hbond_distance_DH
_geom_hbond_distance_HA
_geom_hbond_distance_DA
_geom_hbond_angle_DHA
N1 H1 O1 2_665 0.999(16) 1.778(15) 2.7644(11) 168.7(18)

loop_
_geom_torsion_atom_site_label_1
_geom_torsion_atom_site_label_2
_geom_torsion_atom_site_label_3
_geom_torsion_atom_site_label_4
_geom_torsion_site_symmetry_1
_geom_torsion_site_symmetry_4
_geom_torsion
N1 C1 C2 C3 . . 179.92(8)
C2 C1 C2 C3 3_665 . 60.34(13)
C2 C1 C2 C3 2_655 . -60.50(13)
C1 C2 C3 C4 . 2_655 60.13(13)
C1 C2 C3 C4 . . -59.84(12)
C4 C3 C4 C3 2_655 3_665 -59.76(18)
C2 C3 C4 C3 . 3_665 60.04(15)
